data_1570277
loop_
_publ_author_name
'Mu, Ge'
'Gaynor, Ryan B.'
'McIntyre, Baylee N.'
'Donnadieu, Bruno'
'Creutz, Sidney E.'

_publ_section_title
;
 Synthesis and Characterization of Bipyridyl-(Imidazole)<sub>n</sub>
 Mn(II) Compounds and Their Evaluation as Potential Precatalysts for Water
 Oxidation.
;
_journal_issue 20
_journal_name_full 'Molecules (Basel, Switzerland)'
_journal_page_first 7221
_journal_paper_doi 10.3390/molecules28207221
_journal_volume 28
_journal_year 2023
_chemical_absolute_configuration ad
_chemical_formula_moiety 'C51 H50 Cl6 Mn3 N15 O31'
_chemical_formula_sum 'C51 H50 Cl6 Mn3 N15 O31'
_chemical_formula_weight 1746.58
_space_group_crystal_system triclinic
_space_group_IT_number 1
_space_group_name_Hall 'P 1'
_space_group_name_H-M_alt 'P 1'
_atom_sites_solution_hydrogens mixed
_atom_sites_solution_primary dual
_atom_sites_solution_secondary difmap
_audit_creation_method SHELXL-2019/1
_cell_angle_alpha 109.691(6)
_cell_angle_beta 107.464(5)
_cell_angle_gamma 99.058(5)
_cell_formula_units_Z 1
_cell_length_a 11.8200(10)
_cell_length_b 12.7584(11)
_cell_length_c 13.3067(13)
_cell_measurement_reflns_used 1268
_cell_measurement_temperature 100(2)
_cell_measurement_theta_max 74.496
_cell_measurement_theta_min 3.842
_cell_volume 1726.0(3)
_computing_cell_refinement 'APEX4 v2022.10.0'
_computing_data_collection 'APEX4 v2022.10.0'
_computing_data_reduction 'Saint, APEX4 v2022.10.0.'
_computing_molecular_graphics 'Mercury V.4.2.0,POV-Ray v 3.7'
_computing_publication_material 'APEX4 v2022.10.0'
_computing_structure_refinement SHELXTL-2018/3
_computing_structure_solution SHELXT
_diffrn_ambient_temperature 100(2)
_diffrn_measured_fraction_theta_full 0.984
_diffrn_measured_fraction_theta_max 0.977
_diffrn_measurement_device_type 'Bruker AXS D8 Venture  '
_diffrn_measurement_method 'profile data from \q/2\q scans'
_diffrn_radiation_type CuK\a
_diffrn_radiation_wavelength 1.54178
_diffrn_reflns_av_R_equivalents 0.0723
_diffrn_reflns_av_unetI/netI 0.0639
_diffrn_reflns_Laue_measured_fraction_full 0.984
_diffrn_reflns_Laue_measured_fraction_max 0.977
_diffrn_reflns_limit_h_max 14
_diffrn_reflns_limit_h_min -14
_diffrn_reflns_limit_k_max 15
_diffrn_reflns_limit_k_min -15
_diffrn_reflns_limit_l_max 16
_diffrn_reflns_limit_l_min -15
_diffrn_reflns_number 44764
_diffrn_reflns_point_group_measured_fraction_full 0.808
_diffrn_reflns_point_group_measured_fraction_max 0.794
_diffrn_reflns_theta_full 67.679
_diffrn_reflns_theta_max 74.496
_diffrn_reflns_theta_min 3.842
_exptl_absorpt_coefficient_mu 7.409
_exptl_absorpt_correction_T_max 0.519
_exptl_absorpt_correction_T_min 0.276
_exptl_absorpt_correction_type multi-scan
_exptl_absorpt_process_details 'Sadabs,Multi-Scan(SADABS);Krause and al.,2015'
_exptl_crystal_colour BLUE
_exptl_crystal_density_diffrn 1.680
_exptl_crystal_description PRISM
_exptl_crystal_F_000 886
_exptl_crystal_size_max 0.234
_exptl_crystal_size_mid 0.145
_exptl_crystal_size_min 0.102
_refine_diff_density_max 0.876
_refine_diff_density_min -0.694
_refine_diff_density_rms 0.118
_refine_ls_abs_structure_details
;
 Refined as an inversion twin.
;
_refine_ls_abs_structure_Flack 0.552(10)
_refine_ls_extinction_method none
_refine_ls_goodness_of_fit_ref 1.034
_refine_ls_hydrogen_treatment constr
_refine_ls_matrix_type full
_refine_ls_number_parameters 963
_refine_ls_number_reflns 11220
_refine_ls_number_restraints 3
_refine_ls_restrained_S_all 1.034
_refine_ls_R_factor_all 0.0826
_refine_ls_R_factor_gt 0.0693
_refine_ls_shift/su_max 0.003
_refine_ls_shift/su_mean 0.000
_refine_ls_structure_factor_coef Fsqd
_refine_ls_weighting_details 'w=1/[\s^2^(Fo^2^)+(0.0737P)^2^+6.4891P] where P=(Fo^2^+2Fc^2^)/3'
_refine_ls_weighting_scheme calc
_refine_ls_wR_factor_gt 0.1653
_refine_ls_wR_factor_ref 0.1757
_reflns_Friedel_coverage 0.625
_reflns_Friedel_fraction_full 0.633
_reflns_Friedel_fraction_max 0.611
_reflns_number_gt 9913
_reflns_number_total 11220
_reflns_threshold_expression 'I > 2\s(I)'
_cod_data_source_file complex1-cif-revised.cif
_cod_data_source_block c_sc_068_final
_cod_depositor_comments
;
The following automatic conversions were performed:

data item '_atom_sites_solution_primary' value 'DUAL' was changed to
'dual' in accordance with the
/home/data/users/saulius/crontab/automatic-downloads/current/MDPI/lib/dictionaries/cif_core.dic
dictionary named 'cif_core.dic' version 2.4.2 last updated on
2011-04-26.

data item '_atom_sites_solution_secondary' value 'DIFMAP' was changed
to 'difmap' in accordance with the
/home/data/users/saulius/crontab/automatic-downloads/current/MDPI/lib/dictionaries/cif_core.dic
dictionary named 'cif_core.dic' version 2.4.2 last updated on
2011-04-26.

Automatic conversion script
Id: cif_fix_values 8170 2020-07-09 18:12:32Z antanas 
;
_cod_database_code 1570277
_shelx_space_group_comment
;
The symmetry employed for this shelxl refinement is uniquely defined
by the following loop, which should always be used as a source of
symmetry information in preference to the above space-group names.
They are only intended as comments.
;
_shelx_estimated_absorpt_t_min 0.276
_shelx_estimated_absorpt_t_max 0.519

loop_
_space_group_symop_operation_xyz
'x, y, z'

loop_
_atom_site_label
_atom_site_type_symbol
_atom_site_fract_x
_atom_site_fract_y
_atom_site_fract_z
_atom_site_U_iso_or_equiv
_atom_site_adp_type
_atom_site_occupancy
_atom_site_site_symmetry_order
_atom_site_calc_flag
_atom_site_refinement_flags_posn
_atom_site_refinement_flags_adp
_atom_site_refinement_flags_occupancy
_atom_site_disorder_assembly
_atom_site_disorder_group
Mn1A Mn 0.51658(12) 0.81621(13) 0.20411(14) 0.0348(4) Uani 1 1 d . . . . .
N1A N 0.4342(7) 0.9365(7) 0.2965(8) 0.0330(19) Uani 1 1 d . . . . .
N2A N 0.6786(7) 0.9720(7) 0.3369(7) 0.0285(18) Uani 1 1 d . . . . .
N3A N 0.6509(7) 0.7476(7) 0.1487(8) 0.033(2) Uani 1 1 d . . . . .
N4A N 0.8222(7) 0.7195(8) 0.1241(8) 0.040(2) Uani 1 1 d . . . . .
N5A N 0.3545(8) 0.6620(9) 0.0954(9) 0.049(3) Uani 1 1 d . . . . .
O1A O 0.9572(7) 0.9418(8) 0.2899(9) 0.059(3) Uani 1 1 d . . . . .
O2A O 0.5479(6) 0.7518(7) 0.3421(7) 0.0404(19) Uani 1 1 d . . . . .
O3A O 0.4601(8) 0.8677(11) 0.0597(9) 0.066(3) Uani 1 1 d . . . . .
C1A C 0.3097(9) 0.9177(10) 0.2713(10) 0.036(2) Uani 1 1 d . . . . .
H1A H 0.253805 0.853298 0.203046 0.044 Uiso 1 1 calc R U . . .
C2A C 0.2627(9) 0.9877(10) 0.3403(11) 0.039(3) Uani 1 1 d . . . . .
H2A1 H 0.175653 0.972225 0.319559 0.047 Uiso 1 1 calc R U . . .
C3A C 0.3415(11) 1.0804(12) 0.4395(11) 0.052(3) Uani 1 1 d . . . . .
H3A1 H 0.310207 1.129576 0.488816 0.063 Uiso 1 1 calc R U . . .
C4A C 0.4694(10) 1.1012(11) 0.4668(11) 0.043(3) Uani 1 1 d . . . . .
H4A H 0.525791 1.164166 0.536066 0.052 Uiso 1 1 calc R U . . .
C5A C 0.5134(8) 1.0301(8) 0.3928(9) 0.030(2) Uani 1 1 d . . . . .
C6A C 0.6475(8) 1.0511(9) 0.4121(9) 0.030(2) Uani 1 1 d . . . . .
C7A C 0.7349(9) 1.1493(9) 0.5058(9) 0.039(3) Uani 1 1 d . . . . .
H7A H 0.710136 1.202384 0.558604 0.047 Uiso 1 1 calc R U . . .
C8A C 0.8589(10) 1.1675(10) 0.5197(10) 0.042(3) Uani 1 1 d . . . . .
H8A H 0.919864 1.234408 0.581549 0.051 Uiso 1 1 calc R U . . .
C9A C 0.8924(9) 1.0887(9) 0.4443(10) 0.039(3) Uani 1 1 d . . . . .
H9A H 0.976996 1.099682 0.453859 0.047 Uiso 1 1 calc R U . . .
C10A C 0.8010(9) 0.9915(9) 0.3526(10) 0.034(2) Uani 1 1 d . . . . .
C11A C 0.8483(8) 0.9088(10) 0.2761(9) 0.037(3) Uani 1 1 d . . . . .
C12A C 0.7729(8) 0.7929(9) 0.1848(9) 0.035(2) Uani 1 1 d . . . . .
C13A C 0.7283(10) 0.6238(10) 0.0459(10) 0.043(3) Uani 1 1 d . . . . .
H13A H 0.733925 0.556411 -0.009058 0.052 Uiso 1 1 calc R U . . .
C14A C 0.6238(10) 0.6438(10) 0.0622(10) 0.038(2) Uani 1 1 d . . . . .
H14A H 0.542892 0.591460 0.018338 0.046 Uiso 1 1 calc R U . . .
C15A C 0.9515(10) 0.7314(12) 0.1348(13) 0.058(4) Uani 1 1 d . . . . .
H15A H 1.005028 0.758089 0.216151 0.088 Uiso 1 1 calc R U . . .
H15B H 0.976625 0.788093 0.105243 0.088 Uiso 1 1 calc R U . . .
H15C H 0.959060 0.655989 0.090174 0.088 Uiso 1 1 calc R U . . .
C16A C 0.2605(9) 0.5943(9) 0.0377(9) 0.036(3) Uani 1 1 d . . . . .
C17A C 0.1438(9) 0.5066(10) -0.0315(11) 0.046(3) Uani 1 1 d . . . . .
H17A H 0.115151 0.474951 0.017035 0.069 Uiso 1 1 calc R U . . .
H17B H 0.153796 0.444079 -0.092589 0.069 Uiso 1 1 calc R U . . .
H17C H 0.082925 0.540923 -0.066342 0.069 Uiso 1 1 calc R U . . .
Mn1B Mn 0.42167(13) 0.49917(13) 0.51723(14) 0.0314(4) Uani 1 1 d . . . . .
N1B N 0.4958(7) 0.3936(8) 0.4001(8) 0.032(2) Uani 1 1 d . . . . .
N2B N 0.2566(7) 0.3489(7) 0.3879(8) 0.0286(19) Uani 1 1 d . . . . .
N3B N 0.3059(7) 0.5505(8) 0.6121(8) 0.035(2) Uani 1 1 d . . . . .
N4B N 0.1476(7) 0.5593(7) 0.6650(8) 0.0313(19) Uani 1 1 d . . . . .
N5B N 0.5964(9) 0.6394(8) 0.6343(9) 0.044(2) Uani 1 1 d . . . . .
O1B O -0.0129(6) 0.3926(7) 0.4485(7) 0.044(2) Uani 1 1 d . . . . .
O2B O 0.4760(6) 0.3990(7) 0.6193(7) 0.0406(18) Uani 1 1 d . . . . .
C1B C 0.6171(8) 0.4145(10) 0.4171(10) 0.035(2) Uani 1 1 d . . . . .
H1B H 0.673548 0.486791 0.474185 0.042 Uiso 1 1 calc R U . . .
C2B C 0.6614(10) 0.3320(11) 0.3524(11) 0.042(3) Uani 1 1 d . . . . .
H2B1 H 0.747349 0.348457 0.366468 0.050 Uiso 1 1 calc R U . . .
C3B C 0.5819(10) 0.2279(10) 0.2692(10) 0.037(3) Uani 1 1 d . . . . .
H3B H 0.610379 0.171793 0.223364 0.044 Uiso 1 1 calc R U . . .
C4B C 0.4568(10) 0.2070(9) 0.2539(10) 0.034(2) Uani 1 1 d . . . . .
H4B H 0.398917 0.134691 0.198442 0.041 Uiso 1 1 calc R U . . .
C5B C 0.4174(9) 0.2915(8) 0.3195(9) 0.027(2) Uani 1 1 d . . . . .
C6B C 0.2820(9) 0.2725(9) 0.3064(9) 0.029(2) Uani 1 1 d . . . . .
C7B C 0.1921(9) 0.1793(9) 0.2120(10) 0.034(2) Uani 1 1 d . . . . .
H7B H 0.213197 0.128822 0.154140 0.041 Uiso 1 1 calc R U . . .
C8B C 0.0705(9) 0.1616(9) 0.2041(10) 0.036(3) Uani 1 1 d . . . . .
H8B H 0.006843 0.097163 0.141610 0.044 Uiso 1 1 calc R U . . .
C9B C 0.0433(8) 0.2393(9) 0.2887(9) 0.029(2) Uani 1 1 d . . . . .
H9B H -0.039752 0.229220 0.284137 0.035 Uiso 1 1 calc R U . . .
C10B C 0.1381(9) 0.3321(9) 0.3803(9) 0.030(2) Uani 1 1 d . . . . .
C11B C 0.0994(9) 0.4106(9) 0.4686(10) 0.035(2) Uani 1 1 d . . . . .
C12B C 0.1852(9) 0.5049(9) 0.5813(9) 0.032(2) Uani 1 1 d . . . . .
C13B C 0.2498(10) 0.6400(10) 0.7560(11) 0.043(3) Uani 1 1 d . . . . .
H13B H 0.252490 0.690391 0.828506 0.052 Uiso 1 1 calc R U . . .
C14B C 0.3462(11) 0.6336(10) 0.7215(11) 0.042(3) Uani 1 1 d . . . . .
H14B H 0.429483 0.679978 0.766793 0.051 Uiso 1 1 calc R U . . .
C15B C 0.0219(9) 0.5396(10) 0.6683(10) 0.040(3) Uani 1 1 d . . . . .
H15D H 0.024415 0.596923 0.740471 0.060 Uiso 1 1 calc R U . . .
H15E H -0.006315 0.461155 0.663885 0.060 Uiso 1 1 calc R U . . .
H15F H -0.035432 0.547806 0.602721 0.060 Uiso 1 1 calc R U . . .
C16B C 0.6909(10) 0.6930(10) 0.6993(12) 0.048(3) Uani 1 1 d . . . . .
C17B C 0.8146(11) 0.7619(12) 0.7833(13) 0.060(4) Uani 1 1 d . . . . .
H17D H 0.856989 0.712214 0.813194 0.091 Uiso 1 1 calc R U . . .
H17E H 0.808756 0.824622 0.847088 0.091 Uiso 1 1 calc R U . . .
H17F H 0.861431 0.795224 0.746345 0.091 Uiso 1 1 calc R U . . .
Mn1C Mn 0.55942(13) 0.08895(15) 0.84791(15) 0.0405(5) Uani 1 1 d . . . . .
N1C N 0.4815(7) 0.1947(8) 0.9645(8) 0.035(2) Uani 1 1 d . . . . .
N2C N 0.7211(7) 0.2419(7) 0.9797(7) 0.0273(18) Uani 1 1 d . . . . .
N3C N 0.6796(7) 0.0462(8) 0.7591(8) 0.035(2) Uani 1 1 d . . . . .
N4C N 0.8475(7) 0.0299(7) 0.7187(8) 0.0307(19) Uani 1 1 d . . . . .
N5C N 0.3868(8) -0.0470(9) 0.7298(9) 0.049(3) Uani 1 1 d . . . . .
O1C O 0.9984(6) 0.1988(7) 0.9380(7) 0.043(2) Uani 1 1 d . . . . .
O2C O 0.5061(7) 0.1905(8) 0.7443(7) 0.048(2) Uani 1 1 d . . . . .
C1C C 0.3602(9) 0.1730(10) 0.9482(10) 0.039(3) Uani 1 1 d . . . . .
H1C H 0.305760 0.098857 0.893230 0.047 Uiso 1 1 calc R U . . .
C2C C 0.3123(9) 0.2507(10) 1.0057(9) 0.036(3) Uani 1 1 d . . . . .
H2C1 H 0.226799 0.230732 0.993225 0.043 Uiso 1 1 calc R U . . .
C3C C 0.3895(9) 0.3598(11) 1.0831(10) 0.038(3) Uani 1 1 d . . . . .
H3C H 0.357343 0.417259 1.122119 0.045 Uiso 1 1 calc R U . . .
C4C C 0.5152(9) 0.3847(10) 1.1032(9) 0.034(2) Uani 1 1 d . . . . .
H4C H 0.570725 0.458314 1.158009 0.041 Uiso 1 1 calc R U . . .
C5C C 0.5573(8) 0.2999(10) 1.0418(9) 0.033(2) Uani 1 1 d . . . . .
C6C C 0.6914(8) 0.3188(8) 1.0586(8) 0.025(2) Uani 1 1 d . . . . .
C7C C 0.7817(8) 0.4129(9) 1.1549(9) 0.035(2) Uani 1 1 d . . . . .
H7C H 0.758458 0.466783 1.208499 0.042 Uiso 1 1 calc R U . . .
C8C C 0.9046(9) 0.4264(10) 1.1709(10) 0.036(3) Uani 1 1 d . . . . .
H8C H 0.967369 0.487304 1.237812 0.043 Uiso 1 1 calc R U . . .
C9C C 0.9350(8) 0.3525(9) 1.0907(10) 0.034(2) Uani 1 1 d . . . . .
H9C H 1.019214 0.362944 1.099194 0.041 Uiso 1 1 calc R U . . .
C10C C 0.8416(8) 0.2597(8) 0.9942(8) 0.025(2) Uani 1 1 d . . . . .
C11C C 0.8872(8) 0.1801(9) 0.9087(9) 0.029(2) Uani 1 1 d . . . . .
C12C C 0.8034(8) 0.0880(8) 0.7979(9) 0.028(2) Uani 1 1 d . . . . .
C13C C 0.7467(9) -0.0522(9) 0.6250(9) 0.034(2) Uani 1 1 d . . . . .
H13C H 0.747337 -0.105010 0.555121 0.040 Uiso 1 1 calc R U . . .
C14C C 0.6451(9) -0.0418(10) 0.6535(10) 0.038(3) Uani 1 1 d . . . . .
H14C H 0.562660 -0.089357 0.606222 0.046 Uiso 1 1 calc R U . . .
C15C C 0.9745(9) 0.0455(11) 0.7226(11) 0.044(3) Uani 1 1 d . . . . .
H15G H 1.014062 0.127981 0.745735 0.065 Uiso 1 1 calc R U . . .
H15H H 0.972964 0.000141 0.646078 0.065 Uiso 1 1 calc R U . . .
H15I H 1.021501 0.018907 0.778599 0.065 Uiso 1 1 calc R U . . .
C16C C 0.2883(10) -0.1026(11) 0.6675(12) 0.049(3) Uani 1 1 d . . . . .
C17C C 0.1653(12) -0.1681(14) 0.5880(13) 0.061(4) Uani 1 1 d . . . . .
H17W H 0.132632 -0.126447 0.541337 0.092 Uiso 1 1 calc R U . . .
H17X H 0.112805 -0.178802 0.630515 0.092 Uiso 1 1 calc R U . . .
H17Z H 0.165926 -0.244222 0.537404 0.092 Uiso 1 1 calc R U . . .
Cl1A Cl 0.8413(2) 0.6891(2) 0.4301(2) 0.0388(6) Uani 1 1 d . . . . .
O11A O 0.8647(8) 0.8056(7) 0.4430(7) 0.050(2) Uani 1 1 d . . . . .
O12A O 0.7178(7) 0.6247(7) 0.3454(7) 0.046(2) Uani 1 1 d . . . . .
O13A O 0.8471(10) 0.6869(10) 0.5397(9) 0.074(3) Uani 1 1 d . . . . .
O14A O 0.9267(8) 0.6379(9) 0.3937(11) 0.087(5) Uani 1 1 d . . . . .
Cl2A Cl 0.26164(19) 0.6022(2) 0.3359(2) 0.0331(5) Uani 1 1 d . . . . .
O21A O 0.3839(6) 0.6093(7) 0.4128(7) 0.0407(18) Uani 1 1 d . . . . .
O22A O 0.2269(7) 0.5035(7) 0.2288(7) 0.046(2) Uani 1 1 d . . . . .
O23A O 0.1737(6) 0.5878(7) 0.3873(6) 0.0384(18) Uani 1 1 d . . . . .
O24A O 0.2728(8) 0.7058(8) 0.3199(9) 0.054(2) Uani 1 1 d . . . . .
Cl3A Cl 0.1420(2) 0.8833(2) 0.9506(2) 0.0396(7) Uani 1 1 d . . . . .
O31A O 0.1208(10) 0.8662(9) 0.8332(7) 0.064(3) Uani 1 1 d . . . . .
O32A O 0.0554(8) 0.9346(9) 0.9889(9) 0.072(4) Uani 1 1 d . . . . .
O33A O 0.2653(7) 0.9635(7) 1.0244(8) 0.048(2) Uani 1 1 d . . . . .
O34A O 0.1351(8) 0.7758(7) 0.9606(7) 0.053(2) Uani 1 1 d . . . . .
Cl4A Cl 0.22655(19) 0.2727(2) 0.6919(2) 0.0357(6) Uani 1 1 d . . . . .
O41A O 0.1881(7) 0.2605(7) 0.5732(7) 0.0437(18) Uani 1 1 d . . . . .
O42A O 0.1392(8) 0.3093(8) 0.7405(8) 0.054(2) Uani 1 1 d . . . . .
O43A O 0.2385(9) 0.1677(9) 0.6955(9) 0.063(3) Uani 1 1 d . . . . .
O44A O 0.3467(7) 0.3591(9) 0.7591(8) 0.067(3) Uani 1 1 d . . . . .
Cl5A Cl 0.79358(19) 0.4192(2) 0.7848(2) 0.0339(5) Uani 1 1 d . . . . .
O51A O 0.7307(7) 0.4124(8) 0.6700(7) 0.046(2) Uani 1 1 d . . . . .
O52A O 0.7006(7) 0.3918(7) 0.8299(7) 0.051(2) Uani 1 1 d . . . . .
O53A O 0.8647(7) 0.3406(7) 0.7808(7) 0.046(2) Uani 1 1 d . . . . .
O54A O 0.8692(6) 0.5364(6) 0.8579(7) 0.047(2) Uani 1 1 d . . . . .
Cl6A Cl 0.7044(3) -0.0321(3) 1.0084(3) 0.0599(9) Uani 1 1 d . . . . .
O61A O 0.5991(10) -0.0118(13) 0.9514(11) 0.086(4) Uani 1 1 d . . . . .
O62A O 0.6789(12) -0.1565(11) 0.9736(13) 0.093(4) Uani 1 1 d . . . . .
O63A O 0.8035(7) 0.0069(8) 0.9773(9) 0.052(2) Uani 1 1 d . . . . .
O64A O 0.7409(13) 0.0261(14) 1.1307(12) 0.097(4) Uani 1 1 d . . . . .
H21B H 0.448997 0.386992 0.664500 0.145 Uiso 1 1 d . U . . .
H21A H 0.582000 0.693707 0.329906 0.145 Uiso 1 1 d . U . . .
H22B H 0.517000 0.329700 0.602695 0.145 Uiso 1 1 d . U . . .
H21C H 0.447000 0.179688 0.734082 0.145 Uiso 1 1 d . U . . .
H31A H 0.410900 0.867805 0.033401 0.145 Uiso 1 1 d . U . . .

loop_
_atom_site_aniso_label
_atom_site_aniso_U_11
_atom_site_aniso_U_22
_atom_site_aniso_U_33
_atom_site_aniso_U_23
_atom_site_aniso_U_13
_atom_site_aniso_U_12
Mn1A 0.0129(7) 0.0369(9) 0.0349(10) -0.0038(7) 0.0060(7) 0.0027(6)
N1A 0.018(4) 0.034(4) 0.040(5) 0.008(4) 0.012(3) 0.006(3)
N2A 0.017(4) 0.031(4) 0.028(4) 0.004(3) 0.005(3) 0.007(3)
N3A 0.017(4) 0.032(4) 0.042(5) 0.006(4) 0.012(3) 0.004(3)
N4A 0.017(4) 0.050(5) 0.040(5) 0.001(4) 0.013(4) 0.007(4)
N5A 0.017(4) 0.048(5) 0.040(5) -0.010(4) -0.007(4) 0.000(4)
O1A 0.026(4) 0.063(5) 0.071(6) 0.005(5) 0.026(4) 0.005(4)
O2A 0.014(3) 0.045(4) 0.054(5) 0.014(4) 0.011(3) 0.006(3)
O3A 0.028(4) 0.118(9) 0.055(6) 0.037(6) 0.014(4) 0.022(5)
C1A 0.019(4) 0.039(5) 0.047(6) 0.015(5) 0.009(4) 0.009(4)
C2A 0.021(5) 0.045(6) 0.055(7) 0.021(5) 0.017(5) 0.011(4)
C3A 0.037(6) 0.072(9) 0.049(7) 0.010(6) 0.026(6) 0.028(6)
C4A 0.026(5) 0.047(6) 0.039(6) 0.000(5) 0.010(4) 0.008(5)
C5A 0.023(4) 0.029(5) 0.035(5) 0.009(4) 0.013(4) 0.009(4)
C6A 0.020(4) 0.034(5) 0.030(5) 0.010(4) 0.006(4) 0.006(4)
C7A 0.026(5) 0.034(5) 0.032(5) -0.009(4) 0.003(4) 0.007(4)
C8A 0.031(5) 0.036(6) 0.038(6) 0.000(5) 0.005(5) 0.003(4)
C9A 0.019(5) 0.034(5) 0.047(7) 0.011(5) 0.002(4) -0.001(4)
C10A 0.019(5) 0.035(5) 0.041(6) 0.010(5) 0.013(4) 0.003(4)
C11A 0.011(4) 0.050(6) 0.037(6) 0.005(5) 0.009(4) 0.004(4)
C12A 0.020(4) 0.038(5) 0.039(6) 0.005(5) 0.012(4) 0.011(4)
C13A 0.035(6) 0.042(6) 0.037(6) -0.004(5) 0.019(5) 0.008(5)
C14A 0.026(5) 0.040(6) 0.040(6) 0.007(5) 0.014(4) 0.005(4)
C15A 0.021(5) 0.069(8) 0.062(8) -0.005(7) 0.021(5) 0.013(5)
C16A 0.019(5) 0.041(6) 0.030(5) -0.004(4) 0.010(4) 0.003(4)
C17A 0.021(5) 0.042(6) 0.049(7) 0.002(5) 0.003(5) -0.003(4)
Mn1B 0.0138(6) 0.0318(8) 0.0304(8) -0.0026(7) 0.0047(6) 0.0005(6)
N1B 0.012(3) 0.038(5) 0.031(4) 0.004(4) 0.005(3) 0.001(3)
N2B 0.013(4) 0.030(4) 0.030(4) 0.005(4) 0.004(3) -0.001(3)
N3B 0.014(4) 0.037(4) 0.038(5) -0.001(4) 0.009(3) -0.001(3)
N4B 0.022(4) 0.026(4) 0.037(5) 0.001(3) 0.011(3) 0.008(3)
N5B 0.037(5) 0.035(5) 0.045(6) 0.004(4) 0.013(5) 0.007(4)
O1B 0.012(3) 0.051(4) 0.044(4) -0.002(4) 0.005(3) 0.002(3)
O2B 0.023(3) 0.048(4) 0.046(4) 0.015(4) 0.013(3) 0.009(3)
C1B 0.014(4) 0.044(6) 0.038(6) 0.008(5) 0.011(4) 0.001(4)
C2B 0.021(5) 0.050(7) 0.047(7) 0.013(5) 0.015(5) 0.006(4)
C3B 0.032(5) 0.038(5) 0.035(6) 0.006(5) 0.018(5) 0.009(4)
C4B 0.029(5) 0.028(5) 0.037(6) 0.007(4) 0.012(5) 0.003(4)
C5B 0.019(4) 0.023(4) 0.032(5) 0.006(4) 0.008(4) 0.001(3)
C6B 0.018(4) 0.032(5) 0.032(5) 0.010(4) 0.004(4) 0.012(4)
C7B 0.026(5) 0.032(5) 0.033(6) 0.002(4) 0.010(4) 0.004(4)
C8B 0.017(5) 0.033(5) 0.030(5) -0.004(4) -0.005(4) -0.004(4)
C9B 0.015(4) 0.031(5) 0.028(5) 0.004(4) 0.005(4) 0.001(4)
C10B 0.015(4) 0.033(5) 0.031(5) 0.006(4) 0.005(4) -0.002(4)
C11B 0.021(5) 0.035(5) 0.036(6) 0.004(5) 0.007(4) 0.002(4)
C12B 0.025(5) 0.031(5) 0.033(5) 0.007(4) 0.009(4) 0.012(4)
C13B 0.036(6) 0.034(5) 0.038(6) -0.003(5) 0.005(5) 0.008(4)
C14B 0.037(6) 0.039(6) 0.041(6) 0.005(5) 0.014(5) 0.014(5)
C15B 0.027(5) 0.040(6) 0.044(6) 0.002(5) 0.020(5) 0.008(4)
C16B 0.023(5) 0.034(6) 0.053(7) -0.001(5) -0.003(5) -0.004(4)
C17B 0.029(6) 0.044(7) 0.062(9) 0.005(6) -0.013(6) -0.015(5)
Mn1C 0.0140(7) 0.0430(9) 0.0386(10) -0.0076(8) 0.0109(7) -0.0065(6)
N1C 0.013(4) 0.042(5) 0.032(4) 0.000(4) 0.004(3) 0.004(3)
N2C 0.015(4) 0.027(4) 0.029(4) 0.003(3) 0.007(3) 0.001(3)
N3C 0.016(4) 0.038(5) 0.034(5) 0.000(4) 0.008(3) 0.001(3)
N4C 0.019(4) 0.037(4) 0.034(4) 0.012(4) 0.012(3) 0.006(3)
N5C 0.020(4) 0.045(5) 0.049(6) -0.006(5) 0.005(4) -0.002(4)
O1C 0.018(3) 0.057(5) 0.041(4) 0.001(4) 0.014(3) 0.006(3)
O2C 0.019(3) 0.067(5) 0.038(4) 0.005(4) 0.004(3) 0.007(3)
C1C 0.012(4) 0.051(6) 0.032(5) 0.003(5) 0.002(4) -0.005(4)
C2C 0.020(5) 0.056(7) 0.035(6) 0.019(5) 0.016(4) 0.003(4)
C3C 0.020(5) 0.057(7) 0.035(6) 0.014(5) 0.013(4) 0.016(5)
C4C 0.019(4) 0.050(6) 0.027(5) 0.008(5) 0.009(4) 0.009(4)
C5C 0.014(4) 0.043(6) 0.027(5) 0.004(4) 0.003(4) 0.002(4)
C6C 0.011(4) 0.028(5) 0.032(5) 0.009(4) 0.007(4) 0.000(3)
C7C 0.013(4) 0.037(5) 0.031(5) -0.003(4) -0.002(4) 0.002(4)
C8C 0.020(5) 0.036(6) 0.034(6) 0.001(5) 0.004(4) 0.001(4)
C9C 0.011(4) 0.037(5) 0.036(5) 0.005(5) -0.002(4) 0.001(4)
C10C 0.010(4) 0.034(5) 0.030(5) 0.010(4) 0.011(4) 0.005(3)
C11C 0.015(4) 0.036(5) 0.027(5) 0.007(4) 0.004(4) 0.007(4)
C12C 0.012(4) 0.032(5) 0.028(5) 0.002(4) 0.009(4) -0.002(3)
C13C 0.023(4) 0.038(5) 0.033(5) 0.003(4) 0.014(4) 0.011(4)
C14C 0.024(5) 0.039(6) 0.038(6) 0.002(5) 0.012(4) 0.001(4)
C15C 0.014(4) 0.053(7) 0.047(7) 0.000(5) 0.016(4) 0.002(4)
C16C 0.019(5) 0.047(7) 0.055(7) -0.004(6) 0.014(5) 0.002(5)
C17C 0.032(6) 0.069(9) 0.047(7) -0.009(7) 0.010(5) 0.003(6)
Cl1A 0.0218(11) 0.0317(12) 0.0394(14) -0.0035(10) 0.0016(10) 0.0061(9)
O11A 0.042(4) 0.045(4) 0.043(5) 0.005(4) 0.011(4) 0.001(3)
O12A 0.021(3) 0.037(4) 0.042(5) -0.011(3) -0.005(3) 0.002(3)
O13A 0.065(6) 0.080(7) 0.047(6) 0.023(5) -0.002(5) -0.006(5)
O14A 0.025(4) 0.066(6) 0.093(8) -0.038(6) 0.004(5) 0.010(4)
Cl2A 0.0185(9) 0.0356(11) 0.0384(13) 0.0077(10) 0.0108(9) 0.0063(8)
O21A 0.020(3) 0.047(4) 0.047(5) 0.018(4) 0.008(3) 0.000(3)
O22A 0.023(3) 0.054(5) 0.041(4) 0.003(4) 0.011(3) 0.002(3)
O23A 0.017(3) 0.050(4) 0.035(4) 0.006(3) 0.007(3) 0.005(3)
O24A 0.046(5) 0.057(5) 0.072(6) 0.031(5) 0.029(5) 0.023(4)
Cl3A 0.0238(11) 0.0353(13) 0.0341(13) -0.0074(10) 0.0033(10) 0.0049(9)
O31A 0.068(6) 0.073(6) 0.030(4) 0.005(4) 0.004(4) 0.030(5)
O32A 0.030(4) 0.064(6) 0.063(6) -0.031(5) 0.007(4) 0.010(4)
O33A 0.022(4) 0.034(4) 0.060(5) 0.001(4) 0.003(4) -0.002(3)
O34A 0.043(4) 0.048(5) 0.042(5) -0.003(4) 0.011(4) 0.003(4)
Cl4A 0.0174(9) 0.0449(13) 0.0370(12) 0.0094(10) 0.0098(9) 0.0062(9)
O41A 0.032(4) 0.052(5) 0.043(4) 0.021(4) 0.011(3) 0.007(3)
O42A 0.037(4) 0.058(5) 0.054(5) 0.002(4) 0.026(4) 0.008(4)
O43A 0.050(5) 0.078(7) 0.062(6) 0.021(5) 0.025(5) 0.030(5)
O44A 0.022(4) 0.085(7) 0.051(5) -0.002(5) 0.015(4) -0.026(4)
Cl5A 0.0189(10) 0.0345(12) 0.0317(12) 0.0005(10) 0.0046(9) 0.0032(8)
O51A 0.031(4) 0.063(5) 0.034(4) 0.013(4) 0.004(3) 0.019(4)
O52A 0.033(4) 0.055(5) 0.047(5) 0.003(4) 0.018(4) -0.007(3)
O53A 0.036(4) 0.044(4) 0.039(4) 0.004(3) 0.004(3) 0.010(3)
O54A 0.023(3) 0.037(4) 0.058(5) 0.000(4) 0.014(3) -0.002(3)
Cl6A 0.0474(17) 0.069(2) 0.060(2) 0.0293(17) 0.0206(15) -0.0013(15)
O61A 0.043(6) 0.140(11) 0.094(9) 0.076(9) 0.029(6) 0.009(6)
O62A 0.078(8) 0.092(9) 0.098(9) 0.055(8) 0.018(7) -0.007(7)
O63A 0.026(4) 0.064(6) 0.066(6) 0.027(5) 0.018(4) 0.007(4)
O64A 0.079(8) 0.127(12) 0.068(8) 0.020(8) 0.032(7) 0.026(8)

loop_
_atom_type_symbol
_atom_type_description
_atom_type_scat_dispersion_real
_atom_type_scat_dispersion_imag
_atom_type_scat_source
C C 0.0181 0.0091 'International Tables Vol C Tables 4.2.6.8 and 6.1.1.4'
H H 0.0000 0.0000 'International Tables Vol C Tables 4.2.6.8 and 6.1.1.4'
Cl Cl 0.3639 0.7018 'International Tables Vol C Tables 4.2.6.8 and 6.1.1.4'
Mn Mn -0.5299 2.8052 'International Tables Vol C Tables 4.2.6.8 and 6.1.1.4'
N N 0.0311 0.0180 'International Tables Vol C Tables 4.2.6.8 and 6.1.1.4'
O O 0.0492 0.0322 'International Tables Vol C Tables 4.2.6.8 and 6.1.1.4'

loop_
_geom_angle_atom_site_label_1
_geom_angle_atom_site_label_2
_geom_angle_atom_site_label_3
_geom_angle
_geom_angle_site_symmetry_1
_geom_angle_site_symmetry_3
_geom_angle_publ_flag
N3A Mn1A N1A 160.6(3) . . ?
N3A Mn1A O3A 91.3(4) . . ?
N1A Mn1A O3A 90.4(4) . . ?
N3A Mn1A N5A 98.3(3) . . ?
N1A Mn1A N5A 101.1(3) . . ?
O3A Mn1A N5A 85.1(4) . . ?
N3A Mn1A O2A 93.0(3) . . ?
N1A Mn1A O2A 87.5(3) . . ?
O3A Mn1A O2A 172.5(3) . . ?
N5A Mn1A O2A 88.2(4) . . ?
N3A Mn1A N2A 85.7(3) . . ?
N1A Mn1A N2A 75.1(3) . . ?
O3A Mn1A N2A 101.7(4) . . ?
N5A Mn1A N2A 172.1(4) . . ?
O2A Mn1A N2A 84.8(3) . . ?
C5A N1A C1A 118.4(8) . . ?
C5A N1A Mn1A 116.7(6) . . ?
C1A N1A Mn1A 124.6(7) . . ?
C6A N2A C10A 117.6(8) . . ?
C6A N2A Mn1A 113.8(6) . . ?
C10A N2A Mn1A 128.5(6) . . ?
C12A N3A C14A 105.2(8) . . ?
C12A N3A Mn1A 130.9(7) . . ?
C14A N3A Mn1A 123.9(6) . . ?
C12A N4A C13A 107.2(8) . . ?
C12A N4A C15A 130.2(9) . . ?
C13A N4A C15A 122.7(9) . . ?
C16A N5A Mn1A 169.4(10) . . ?
Mn1A O2A H21A 112.9(7) . . ?
Mn1A O3A H31A 128.6(12) . . ?
C2A C1A N1A 122.6(10) . . ?
C2A C1A H1A 118.7 . . ?
N1A C1A H1A 118.7 . . ?
C1A C2A C3A 119.7(10) . . ?
C1A C2A H2A1 120.2 . . ?
C3A C2A H2A1 120.2 . . ?
C2A C3A C4A 118.6(10) . . ?
C2A C3A H3A1 120.7 . . ?
C4A C3A H3A1 120.7 . . ?
C5A C4A C3A 120.0(10) . . ?
C5A C4A H4A 120.0 . . ?
C3A C4A H4A 120.0 . . ?
N1A C5A C4A 120.6(9) . . ?
N1A C5A C6A 116.2(8) . . ?
C4A C5A C6A 123.1(9) . . ?
N2A C6A C7A 122.9(9) . . ?
N2A C6A C5A 117.2(8) . . ?
C7A C6A C5A 120.0(9) . . ?
C8A C7A C6A 118.4(9) . . ?
C8A C7A H7A 120.8 . . ?
C6A C7A H7A 120.8 . . ?
C9A C8A C7A 119.7(10) . . ?
C9A C8A H8A 120.1 . . ?
C7A C8A H8A 120.1 . . ?
C8A C9A C10A 119.3(10) . . ?
C8A C9A H9A 120.3 . . ?
C10A C9A H9A 120.3 . . ?
N2A C10A C9A 122.0(9) . . ?
N2A C10A C11A 122.9(9) . . ?
C9A C10A C11A 115.0(9) . . ?
O1A C11A C12A 118.0(9) . . ?
O1A C11A C10A 117.0(9) . . ?
C12A C11A C10A 125.0(8) . . ?
N3A C12A N4A 111.1(8) . . ?
N3A C12A C11A 126.6(8) . . ?
N4A C12A C11A 122.3(8) . . ?
N4A C13A C14A 105.9(9) . . ?
N4A C13A H13A 127.0 . . ?
C14A C13A H13A 127.0 . . ?
N3A C14A C13A 110.7(9) . . ?
N3A C14A H14A 124.7 . . ?
C13A C14A H14A 124.7 . . ?
N4A C15A H15A 109.5 . . ?
N4A C15A H15B 109.5 . . ?
H15A C15A H15B 109.5 . . ?
N4A C15A H15C 109.5 . . ?
H15A C15A H15C 109.5 . . ?
H15B C15A H15C 109.5 . . ?
N5A C16A C17A 177.5(15) . . ?
C16A C17A H17A 109.5 . . ?
C16A C17A H17B 109.5 . . ?
H17A C17A H17B 109.5 . . ?
C16A C17A H17C 109.5 . . ?
H17A C17A H17C 109.5 . . ?
H17B C17A H17C 109.5 . . ?
N3B Mn1B N1B 161.7(3) . . ?
N3B Mn1B O2B 87.4(4) . . ?
N1B Mn1B O2B 85.6(3) . . ?
N3B Mn1B N5B 99.2(3) . . ?
N1B Mn1B N5B 97.5(3) . . ?
O2B Mn1B N5B 88.8(4) . . ?
N3B Mn1B N2B 86.9(3) . . ?
N1B Mn1B N2B 76.4(3) . . ?
O2B Mn1B N2B 90.9(3) . . ?
N5B Mn1B N2B 173.9(4) . . ?
N3B Mn1B O21A 96.6(4) . . ?
N1B Mn1B O21A 91.6(3) . . ?
O2B Mn1B O21A 174.6(3) . . ?
N5B Mn1B O21A 87.0(4) . . ?
N2B Mn1B O21A 92.9(3) . . ?
C5B N1B C1B 118.6(9) . . ?
C5B N1B Mn1B 115.9(6) . . ?
C1B N1B Mn1B 124.3(7) . . ?
C6B N2B C10B 118.6(8) . . ?
C6B N2B Mn1B 113.5(6) . . ?
C10B N2B Mn1B 127.8(7) . . ?
C12B N3B C14B 106.0(9) . . ?
C12B N3B Mn1B 128.5(7) . . ?
C14B N3B Mn1B 125.4(7) . . ?
C12B N4B C13B 107.6(9) . . ?
C12B N4B C15B 129.6(8) . . ?
C13B N4B C15B 122.8(9) . . ?
C16B N5B Mn1B 166.1(11) . . ?
Mn1B O2B H21B 128.7(7) . . ?
Mn1B O2B H22B 129.4(6) . . ?
H21B O2B H22B 98.4(8) . . ?
N1B C1B C2B 121.4(9) . . ?
N1B C1B H1B 119.3 . . ?
C2B C1B H1B 119.3 . . ?
C3B C2B C1B 120.3(10) . . ?
C3B C2B H2B1 119.8 . . ?
C1B C2B H2B1 119.8 . . ?
C2B C3B C4B 117.5(10) . . ?
C2B C3B H3B 121.3 . . ?
C4B C3B H3B 121.3 . . ?
C5B C4B C3B 120.0(9) . . ?
C5B C4B H4B 120.0 . . ?
C3B C4B H4B 120.0 . . ?
N1B C5B C4B 122.2(9) . . ?
N1B C5B C6B 115.9(8) . . ?
C4B C5B C6B 121.9(8) . . ?
N2B C6B C7B 123.3(9) . . ?
N2B C6B C5B 117.4(8) . . ?
C7B C6B C5B 119.4(9) . . ?
C8B C7B C6B 118.3(9) . . ?
C8B C7B H7B 120.8 . . ?
C6B C7B H7B 120.8 . . ?
C9B C8B C7B 119.0(9) . . ?
C9B C8B H8B 120.5 . . ?
C7B C8B H8B 120.5 . . ?
C8B C9B C10B 119.6(9) . . ?
C8B C9B H9B 120.2 . . ?
C10B C9B H9B 120.2 . . ?
N2B C10B C9B 121.2(9) . . ?
N2B C10B C11B 123.1(9) . . ?
C9B C10B C11B 115.7(8) . . ?
O1B C11B C12B 116.8(10) . . ?
O1B C11B C10B 117.7(9) . . ?
C12B C11B C10B 125.4(9) . . ?
N3B C12B N4B 110.6(9) . . ?
N3B C12B C11B 126.3(9) . . ?
N4B C12B C11B 123.1(9) . . ?
C14B C13B N4B 106.1(10) . . ?
C14B C13B H13B 127.0 . . ?
N4B C13B H13B 127.0 . . ?
C13B C14B N3B 109.8(10) . . ?
C13B C14B H14B 125.1 . . ?
N3B C14B H14B 125.1 . . ?
N4B C15B H15D 109.5 . . ?
N4B C15B H15E 109.5 . . ?
H15D C15B H15E 109.5 . . ?
N4B C15B H15F 109.5 . . ?
H15D C15B H15F 109.5 . . ?
H15E C15B H15F 109.5 . . ?
N5B C16B C17B 179.4(16) . . ?
C16B C17B H17D 109.5 . . ?
C16B C17B H17E 109.5 . . ?
H17D C17B H17E 109.5 . . ?
C16B C17B H17F 109.5 . . ?
H17D C17B H17F 109.5 . . ?
H17E C17B H17F 109.5 . . ?
N3C Mn1C N5C 101.4(4) . . ?
N3C Mn1C O61A 97.6(5) . . ?
N5C Mn1C O61A 89.9(5) . . ?
N3C Mn1C O2C 86.2(4) . . ?
N5C Mn1C O2C 87.8(4) . . ?
O61A Mn1C O2C 175.9(4) . . ?
N3C Mn1C N1C 159.7(3) . . ?
N5C Mn1C N1C 96.9(3) . . ?
O61A Mn1C N1C 91.3(5) . . ?
O2C Mn1C N1C 85.7(4) . . ?
N3C Mn1C N2C 86.0(3) . . ?
N5C Mn1C N2C 172.3(3) . . ?
O61A Mn1C N2C 91.6(4) . . ?
O2C Mn1C N2C 90.3(3) . . ?
N1C Mn1C N2C 75.5(3) . . ?
C5C N1C C1C 117.7(9) . . ?
C5C N1C Mn1C 115.6(6) . . ?
C1C N1C Mn1C 125.1(7) . . ?
C10C N2C C6C 118.0(8) . . ?
C10C N2C Mn1C 128.2(6) . . ?
C6C N2C Mn1C 113.5(6) . . ?
C12C N3C C14C 105.8(8) . . ?
C12C N3C Mn1C 128.7(7) . . ?
C14C N3C Mn1C 125.0(7) . . ?
C12C N4C C13C 107.1(7) . . ?
C12C N4C C15C 130.2(8) . . ?
C13C N4C C15C 122.7(8) . . ?
C16C N5C Mn1C 168.2(11) . . ?
Mn1C O2C H21C 100.3(10) . . ?
C2C C1C N1C 123.5(10) . . ?
C2C C1C H1C 118.2 . . ?
N1C C1C H1C 118.2 . . ?
C1C C2C C3C 118.8(9) . . ?
C1C C2C H2C1 120.6 . . ?
C3C C2C H2C1 120.6 . . ?
C2C C3C C4C 119.2(10) . . ?
C2C C3C H3C 120.4 . . ?
C4C C3C H3C 120.4 . . ?
C5C C4C C3C 118.5(10) . . ?
C5C C4C H4C 120.8 . . ?
C3C C4C H4C 120.8 . . ?
N1C C5C C4C 122.3(9) . . ?
N1C C5C C6C 115.6(9) . . ?
C4C C5C C6C 122.1(9) . . ?
N2C C6C C7C 121.9(8) . . ?
N2C C6C C5C 118.0(8) . . ?
C7C C6C C5C 120.0(9) . . ?
C8C C7C C6C 119.1(9) . . ?
C8C C7C H7C 120.4 . . ?
C6C C7C H7C 120.4 . . ?
C9C C8C C7C 119.4(9) . . ?
C9C C8C H8C 120.3 . . ?
C7C C8C H8C 120.3 . . ?
C8C C9C C10C 119.9(9) . . ?
C8C C9C H9C 120.1 . . ?
C10C C9C H9C 120.1 . . ?
N2C C10C C9C 121.6(8) . . ?
N2C C10C C11C 123.0(8) . . ?
C9C C10C C11C 115.4(8) . . ?
O1C C11C C12C 120.9(9) . . ?
O1C C11C C10C 116.1(8) . . ?
C12C C11C C10C 123.0(8) . . ?
N3C C12C N4C 110.8(8) . . ?
N3C C12C C11C 128.2(8) . . ?
N4C C12C C11C 121.0(8) . . ?
C14C C13C N4C 105.9(8) . . ?
C14C C13C H13C 127.0 . . ?
N4C C13C H13C 127.0 . . ?
N3C C14C C13C 110.3(9) . . ?
N3C C14C H14C 124.8 . . ?
C13C C14C H14C 124.8 . . ?
N4C C15C H15G 109.5 . . ?
N4C C15C H15H 109.5 . . ?
H15G C15C H15H 109.5 . . ?
N4C C15C H15I 109.5 . . ?
H15G C15C H15I 109.5 . . ?
H15H C15C H15I 109.5 . . ?
N5C C16C C17C 177.6(17) . . ?
C16C C17C H17W 109.5 . . ?
C16C C17C H17X 109.5 . . ?
H17W C17C H17X 109.5 . . ?
C16C C17C H17Z 109.5 . . ?
H17W C17C H17Z 109.5 . . ?
H17X C17C H17Z 109.5 . . ?
O14A Cl1A O11A 111.2(7) . . ?
O14A Cl1A O13A 110.9(9) . . ?
O11A Cl1A O13A 108.3(6) . . ?
O14A Cl1A O12A 109.1(5) . . ?
O11A Cl1A O12A 108.9(5) . . ?
O13A Cl1A O12A 108.5(6) . . ?
O24A Cl2A O23A 111.1(5) . . ?
O24A Cl2A O22A 111.3(6) . . ?
O23A Cl2A O22A 109.7(5) . . ?
O24A Cl2A O21A 107.2(5) . . ?
O23A Cl2A O21A 109.4(5) . . ?
O22A Cl2A O21A 108.0(5) . . ?
Cl2A O21A Mn1B 125.6(4) . . ?
O34A Cl3A O32A 110.2(7) . . ?
O34A Cl3A O31A 109.7(6) . . ?
O32A Cl3A O31A 111.5(7) . . ?
O34A Cl3A O33A 109.5(5) . . ?
O32A Cl3A O33A 107.3(5) . . ?
O31A Cl3A O33A 108.5(6) . . ?
O43A Cl4A O42A 110.6(6) . . ?
O43A Cl4A O41A 109.2(6) . . ?
O42A Cl4A O41A 110.7(5) . . ?
O43A Cl4A O44A 108.3(7) . . ?
O42A Cl4A O44A 109.0(5) . . ?
O41A Cl4A O44A 109.0(6) . . ?
O53A Cl5A O54A 111.3(5) . . ?
O53A Cl5A O52A 110.2(6) . . ?
O54A Cl5A O52A 108.0(5) . . ?
O53A Cl5A O51A 110.3(5) . . ?
O54A Cl5A O51A 108.7(6) . . ?
O52A Cl5A O51A 108.2(5) . . ?
O61A Cl6A O64A 110.9(9) . . ?
O61A Cl6A O63A 110.7(7) . . ?
O64A Cl6A O63A 108.8(7) . . ?
O61A Cl6A O62A 107.4(8) . . ?
O64A Cl6A O62A 110.5(9) . . ?
O63A Cl6A O62A 108.5(7) . . ?
Cl6A O61A Mn1C 133.8(7) . . ?

loop_
_geom_bond_atom_site_label_1
_geom_bond_atom_site_label_2
_geom_bond_distance
_geom_bond_site_symmetry_2
_geom_bond_publ_flag
Mn1A N3A 2.130(8) . ?
Mn1A N1A 2.175(8) . ?
Mn1A O3A 2.187(11) . ?
Mn1A N5A 2.206(9) . ?
Mn1A O2A 2.211(9) . ?
Mn1A N2A 2.268(8) . ?
N1A C5A 1.357(12) . ?
N1A C1A 1.369(12) . ?
N2A C6A 1.346(12) . ?
N2A C10A 1.367(12) . ?
N3A C12A 1.333(12) . ?
N3A C14A 1.341(13) . ?
N4A C12A 1.346(12) . ?
N4A C13A 1.352(14) . ?
N4A C15A 1.471(12) . ?
N5A C16A 1.144(13) . ?
O1A C11A 1.227(12) . ?
O2A H21A 0.889(7) . ?
O3A H31A 0.583(9) . ?
C1A C2A 1.363(15) . ?
C1A H1A 0.9500 . ?
C2A C3A 1.368(17) . ?
C2A H2A1 0.9500 . ?
C3A C4A 1.402(16) . ?
C3A H3A1 0.9500 . ?
C4A C5A 1.385(14) . ?
C4A H4A 0.9500 . ?
C5A C6A 1.492(13) . ?
C6A C7A 1.400(13) . ?
C7A C8A 1.392(15) . ?
C7A H7A 0.9500 . ?
C8A C9A 1.363(16) . ?
C8A H8A 0.9500 . ?
C9A C10A 1.401(14) . ?
C9A H9A 0.9500 . ?
C10A C11A 1.505(14) . ?
C11A C12A 1.478(14) . ?
C13A C14A 1.364(15) . ?
C13A H13A 0.9500 . ?
C14A H14A 0.9500 . ?
C15A H15A 0.9800 . ?
C15A H15B 0.9800 . ?
C15A H15C 0.9800 . ?
C16A C17A 1.434(13) . ?
C17A H17A 0.9800 . ?
C17A H17B 0.9800 . ?
C17A H17C 0.9800 . ?
Mn1B N3B 2.158(9) . ?
Mn1B N1B 2.187(9) . ?
Mn1B O2B 2.190(9) . ?
Mn1B N5B 2.218(10) . ?
Mn1B N2B 2.242(8) . ?
Mn1B O21A 2.291(9) . ?
N1B C5B 1.337(12) . ?
N1B C1B 1.350(12) . ?
N2B C6B 1.338(13) . ?
N2B C10B 1.350(12) . ?
N3B C12B 1.330(13) . ?
N3B C14B 1.362(14) . ?
N4B C12B 1.340(13) . ?
N4B C13B 1.370(13) . ?
N4B C15B 1.483(12) . ?
N5B C16B 1.115(15) . ?
O1B C11B 1.240(12) . ?
O2B H21B 0.805(8) . ?
O2B H22B 1.065(8) . ?
C1B C2B 1.399(15) . ?
C1B H1B 0.9500 . ?
C2B C3B 1.366(16) . ?
C2B H2B1 0.9500 . ?
C3B C4B 1.399(15) . ?
C3B H3B 0.9500 . ?
C4B C5B 1.381(14) . ?
C4B H4B 0.9500 . ?
C5B C6B 1.528(13) . ?
C6B C7B 1.384(13) . ?
C7B C8B 1.384(15) . ?
C7B H7B 0.9500 . ?
C8B C9B 1.386(15) . ?
C8B H8B 0.9500 . ?
C9B C10B 1.390(13) . ?
C9B H9B 0.9500 . ?
C10B C11B 1.506(15) . ?
C11B C12B 1.487(14) . ?
C13B C14B 1.355(17) . ?
C13B H13B 0.9500 . ?
C14B H14B 0.9500 . ?
C15B H15D 0.9800 . ?
C15B H15E 0.9800 . ?
C15B H15F 0.9800 . ?
C16B C17B 1.453(14) . ?
C17B H17D 0.9800 . ?
C17B H17E 0.9800 . ?
C17B H17F 0.9800 . ?
Mn1C N3C 2.128(9) . ?
Mn1C N5C 2.183(9) . ?
Mn1C O61A 2.182(13) . ?
Mn1C O2C 2.217(10) . ?
Mn1C N1C 2.216(8) . ?
Mn1C N2C 2.246(8) . ?
N1C C5C 1.341(13) . ?
N1C C1C 1.352(12) . ?
N2C C10C 1.349(11) . ?
N2C C6C 1.350(12) . ?
N3C C12C 1.345(11) . ?
N3C C14C 1.361(13) . ?
N4C C12C 1.363(12) . ?
N4C C13C 1.380(13) . ?
N4C C15C 1.467(11) . ?
N5C C16C 1.145(14) . ?
O1C C11C 1.211(11) . ?
O2C H21C 0.653(7) . ?
C1C C2C 1.348(16) . ?
C1C H1C 0.9500 . ?
C2C C3C 1.378(16) . ?
C2C H2C1 0.9500 . ?
C3C C4C 1.390(13) . ?
C3C H3C 0.9500 . ?
C4C C5C 1.380(14) . ?
C4C H4C 0.9500 . ?
C5C C6C 1.500(12) . ?
C6C C7C 1.401(13) . ?
C7C C8C 1.377(14) . ?
C7C H7C 0.9500 . ?
C8C C9C 1.348(15) . ?
C8C H8C 0.9500 . ?
C9C C10C 1.407(13) . ?
C9C H9C 0.9500 . ?
C10C C11C 1.542(13) . ?
C11C C12C 1.458(13) . ?
C13C C14C 1.376(14) . ?
C13C H13C 0.9500 . ?
C14C H14C 0.9500 . ?
C15C H15G 0.9800 . ?
C15C H15H 0.9800 . ?
C15C H15I 0.9800 . ?
C16C C17C 1.424(16) . ?
C17C H17W 0.9800 . ?
C17C H17X 0.9800 . ?
C17C H17Z 0.9800 . ?
Cl1A O14A 1.403(9) . ?
Cl1A O11A 1.410(10) . ?
Cl1A O13A 1.449(12) . ?
Cl1A O12A 1.446(7) . ?
Cl2A O24A 1.400(10) . ?
Cl2A O23A 1.426(8) . ?
Cl2A O22A 1.436(8) . ?
Cl2A O21A 1.467(8) . ?
Cl3A O34A 1.415(11) . ?
Cl3A O32A 1.426(9) . ?
Cl3A O31A 1.438(10) . ?
Cl3A O33A 1.459(7) . ?
Cl4A O43A 1.384(12) . ?
Cl4A O42A 1.432(8) . ?
Cl4A O41A 1.452(9) . ?
Cl4A O44A 1.453(7) . ?
Cl5A O53A 1.404(8) . ?
Cl5A O54A 1.434(7) . ?
Cl5A O52A 1.451(8) . ?
Cl5A O51A 1.451(9) . ?
Cl6A O61A 1.363(12) . ?
Cl6A O64A 1.432(14) . ?
Cl6A O63A 1.428(9) . ?
Cl6A O62A 1.447(14) . ?

loop_
_geom_torsion_atom_site_label_1
_geom_torsion_atom_site_label_2
_geom_torsion_atom_site_label_3
_geom_torsion_atom_site_label_4
_geom_torsion
_geom_torsion_site_symmetry_1
_geom_torsion_site_symmetry_2
_geom_torsion_site_symmetry_3
_geom_torsion_site_symmetry_4
_geom_torsion_publ_flag
C5A N1A C1A C2A -1.4(18) . . . . ?
Mn1A N1A C1A C2A 171.2(9) . . . . ?
N1A C1A C2A C3A -1(2) . . . . ?
C1A C2A C3A C4A 1(2) . . . . ?
C2A C3A C4A C5A 1(2) . . . . ?
C1A N1A C5A C4A 3.3(17) . . . . ?
Mn1A N1A C5A C4A -169.9(10) . . . . ?
C1A N1A C5A C6A -176.0(10) . . . . ?
Mn1A N1A C5A C6A 10.7(12) . . . . ?
C3A C4A C5A N1A -3(2) . . . . ?
C3A C4A C5A C6A 176.0(12) . . . . ?
C10A N2A C6A C7A -1.6(17) . . . . ?
Mn1A N2A C6A C7A 175.2(9) . . . . ?
C10A N2A C6A C5A 178.9(10) . . . . ?
Mn1A N2A C6A C5A -4.3(12) . . . . ?
N1A C5A C6A N2A -4.0(15) . . . . ?
C4A C5A C6A N2A 176.6(11) . . . . ?
N1A C5A C6A C7A 176.4(11) . . . . ?
C4A C5A C6A C7A -2.9(18) . . . . ?
N2A C6A C7A C8A 1.8(19) . . . . ?
C5A C6A C7A C8A -178.7(11) . . . . ?
C6A C7A C8A C9A -1(2) . . . . ?
C7A C8A C9A C10A 1(2) . . . . ?
C6A N2A C10A C9A 1.1(17) . . . . ?
Mn1A N2A C10A C9A -175.2(9) . . . . ?
C6A N2A C10A C11A 178.8(11) . . . . ?
Mn1A N2A C10A C11A 2.5(17) . . . . ?
C8A C9A C10A N2A -0.8(19) . . . . ?
C8A C9A C10A C11A -178.7(12) . . . . ?
N2A C10A C11A O1A 171.6(12) . . . . ?
C9A C10A C11A O1A -10.6(17) . . . . ?
N2A C10A C11A C12A -7.1(19) . . . . ?
C9A C10A C11A C12A 170.8(12) . . . . ?
C14A N3A C12A N4A -0.8(14) . . . . ?
Mn1A N3A C12A N4A -179.2(8) . . . . ?
C14A N3A C12A C11A 177.4(12) . . . . ?
Mn1A N3A C12A C11A -0.9(19) . . . . ?
C13A N4A C12A N3A 0.3(14) . . . . ?
C15A N4A C12A N3A -178.8(13) . . . . ?
C13A N4A C12A C11A -178.1(12) . . . . ?
C15A N4A C12A C11A 3(2) . . . . ?
O1A C11A C12A N3A -172.2(13) . . . . ?
C10A C11A C12A N3A 6(2) . . . . ?
O1A C11A C12A N4A 5.9(19) . . . . ?
C10A C11A C12A N4A -175.5(12) . . . . ?
C12A N4A C13A C14A 0.4(15) . . . . ?
C15A N4A C13A C14A 179.5(13) . . . . ?
C12A N3A C14A C13A 1.1(15) . . . . ?
Mn1A N3A C14A C13A 179.6(9) . . . . ?
N4A C13A C14A N3A -0.9(15) . . . . ?
C5B N1B C1B C2B 0.0(18) . . . . ?
Mn1B N1B C1B C2B 167.1(9) . . . . ?
N1B C1B C2B C3B 1(2) . . . . ?
C1B C2B C3B C4B -1.5(19) . . . . ?
C2B C3B C4B C5B 1.9(19) . . . . ?
C1B N1B C5B C4B 0.4(17) . . . . ?
Mn1B N1B C5B C4B -167.8(9) . . . . ?
C1B N1B C5B C6B 178.8(10) . . . . ?
Mn1B N1B C5B C6B 10.6(12) . . . . ?
C3B C4B C5B N1B -1.3(18) . . . . ?
C3B C4B C5B C6B -179.7(11) . . . . ?
C10B N2B C6B C7B 2.5(17) . . . . ?
Mn1B N2B C6B C7B -173.6(9) . . . . ?
C10B N2B C6B C5B -178.1(10) . . . . ?
Mn1B N2B C6B C5B 5.8(12) . . . . ?
N1B C5B C6B N2B -11.2(15) . . . . ?
C4B C5B C6B N2B 167.3(11) . . . . ?
N1B C5B C6B C7B 168.2(11) . . . . ?
C4B C5B C6B C7B -13.3(17) . . . . ?
N2B C6B C7B C8B -2.8(18) . . . . ?
C5B C6B C7B C8B 177.8(11) . . . . ?
C6B C7B C8B C9B 1.9(19) . . . . ?
C7B C8B C9B C10B -0.9(18) . . . . ?
C6B N2B C10B C9B -1.4(17) . . . . ?
Mn1B N2B C10B C9B 174.1(8) . . . . ?
C6B N2B C10B C11B 178.3(11) . . . . ?
Mn1B N2B C10B C11B -6.2(17) . . . . ?
C8B C9B C10B N2B 0.6(18) . . . . ?
C8B C9B C10B C11B -179.1(11) . . . . ?
N2B C10B C11B O1B 174.5(11) . . . . ?
C9B C10B C11B O1B -5.8(17) . . . . ?
N2B C10B C11B C12B -9(2) . . . . ?
C9B C10B C11B C12B 171.1(11) . . . . ?
C14B N3B C12B N4B 2.5(14) . . . . ?
Mn1B N3B C12B N4B 178.5(8) . . . . ?
C14B N3B C12B C11B 179.9(12) . . . . ?
Mn1B N3B C12B C11B -4.0(18) . . . . ?
C13B N4B C12B N3B -2.8(14) . . . . ?
C15B N4B C12B N3B 178.9(11) . . . . ?
C13B N4B C12B C11B 179.7(11) . . . . ?
C15B N4B C12B C11B 1.4(19) . . . . ?
O1B C11B C12B N3B -168.6(12) . . . . ?
C10B C11B C12B N3B 15(2) . . . . ?
O1B C11B C12B N4B 8.6(18) . . . . ?
C10B C11B C12B N4B -168.4(11) . . . . ?
C12B N4B C13B C14B 1.9(14) . . . . ?
C15B N4B C13B C14B -179.7(11) . . . . ?
N4B C13B C14B N3B -0.4(15) . . . . ?
C12B N3B C14B C13B -1.3(15) . . . . ?
Mn1B N3B C14B C13B -177.5(9) . . . . ?
C5C N1C C1C C2C -0.4(19) . . . . ?
Mn1C N1C C1C C2C -165.4(10) . . . . ?
N1C C1C C2C C3C 2(2) . . . . ?
C1C C2C C3C C4C -2.8(18) . . . . ?
C2C C3C C4C C5C 2.1(18) . . . . ?
C1C N1C C5C C4C -0.3(18) . . . . ?
Mn1C N1C C5C C4C 166.1(9) . . . . ?
C1C N1C C5C C6C 178.7(11) . . . . ?
Mn1C N1C C5C C6C -14.9(13) . . . . ?
C3C C4C C5C N1C -0.6(18) . . . . ?
C3C C4C C5C C6C -179.5(11) . . . . ?
C10C N2C C6C C7C -1.7(16) . . . . ?
Mn1C N2C C6C C7C 172.8(9) . . . . ?
C10C N2C C6C C5C 179.3(10) . . . . ?
Mn1C N2C C6C C5C -6.3(12) . . . . ?
N1C C5C C6C N2C 14.4(15) . . . . ?
C4C C5C C6C N2C -166.6(11) . . . . ?
N1C C5C C6C C7C -164.7(11) . . . . ?
C4C C5C C6C C7C 14.3(17) . . . . ?
N2C C6C C7C C8C -1.3(18) . . . . ?
C5C C6C C7C C8C 177.8(11) . . . . ?
C6C C7C C8C C9C 3.4(19) . . . . ?
C7C C8C C9C C10C -2.6(19) . . . . ?
C6C N2C C10C C9C 2.5(16) . . . . ?
Mn1C N2C C10C C9C -171.1(8) . . . . ?
C6C N2C C10C C11C -178.5(10) . . . . ?
Mn1C N2C C10C C11C 8.0(15) . . . . ?
C8C C9C C10C N2C -0.3(18) . . . . ?
C8C C9C C10C C11C -179.5(11) . . . . ?
N2C C10C C11C O1C -172.7(11) . . . . ?
C9C C10C C11C O1C 6.4(15) . . . . ?
N2C C10C C11C C12C 8.1(17) . . . . ?
C9C C10C C11C C12C -172.8(10) . . . . ?
C14C N3C C12C N4C 1.0(14) . . . . ?
Mn1C N3C C12C N4C 173.6(8) . . . . ?
C14C N3C C12C C11C -177.5(12) . . . . ?
Mn1C N3C C12C C11C -4.9(18) . . . . ?
C13C N4C C12C N3C 0.4(13) . . . . ?
C15C N4C C12C N3C 179.5(12) . . . . ?
C13C N4C C12C C11C 179.0(10) . . . . ?
C15C N4C C12C C11C -1.9(19) . . . . ?
O1C C11C C12C N3C 170.5(12) . . . . ?
C10C C11C C12C N3C -10.3(19) . . . . ?
O1C C11C C12C N4C -7.9(17) . . . . ?
C10C C11C C12C N4C 171.3(10) . . . . ?
C12C N4C C13C C14C -1.6(13) . . . . ?
C15C N4C C13C C14C 179.3(11) . . . . ?
C12C N3C C14C C13C -2.0(15) . . . . ?
Mn1C N3C C14C C13C -175.0(9) . . . . ?
N4C C13C C14C N3C 2.3(14) . . . . ?
O24A Cl2A O21A Mn1B 160.7(6) . . . . ?
O23A Cl2A O21A Mn1B 40.2(7) . . . . ?
O22A Cl2A O21A Mn1B -79.2(7) . . . . ?
O64A Cl6A O61A Mn1C 109.4(13) . . . . ?
O63A Cl6A O61A Mn1C -11.4(15) . . . . ?
O62A Cl6A O61A Mn1C -129.7(12) . . . . ?
